data_4112236
loop_
_publ_author_name
'Gary A. Molander'
'David J. St. Jean'
'Julia Haas'

_publ_section_title
;
 Toward a General Route to the Eunicellin Diterpenes: The Asymmetric Total
 Synthesis of Deacetoxyalcyonin Acetate
;
_journal_name_full 'Journal of the American Chemical Society'
_journal_page_first 1642
_journal_page_last 1643
_journal_paper_doi 10.1021/ja0398464
_journal_volume 126
_journal_year 2004
_chemical_formula_sum 'C16 H24 O2'
_chemical_formula_weight 248.35
_space_group_IT_number 19
_symmetry_cell_setting orthorhombic
_symmetry_Int_Tables_number 19
_symmetry_space_group_name_Hall 'P 2ac 2ab'
_symmetry_space_group_name_H-M 'P 21 21 21'
_atom_sites_solution_hydrogens geom
_atom_sites_solution_primary direct
_audit_creation_method SHELXL-97
_cell_angle_alpha 90.00
_cell_angle_beta 90.00
_cell_angle_gamma 90.00
_cell_formula_units_Z 4
_cell_length_a 5.6107(8)
_cell_length_b 9.7250(16)
_cell_length_c 25.856(4)
_cell_measurement_temperature 143(1)
_cell_volume 1410.8(4)
_computing_data_collection 'CrystalClear (Rigaku, 1999)'
_computing_data_reduction 'CrystalClear (Rigaku, 1999)'
_computing_structure_refinement 'SHELXL-97 (Sheldrick, 1997)'
_computing_structure_solution 'SIR97 (Altomare, 1999)'
_diffrn_ambient_temperature 143(1)
_diffrn_measured_fraction_theta_full 0.974
_diffrn_measured_fraction_theta_max 0.974
_diffrn_measurement_device 'CCD Area Detector'
_diffrn_measurement_device_type 'Rigaku Mercury'
_diffrn_measurement_method 'phi and omega rotations'
_diffrn_radiation_monochromator graphite
_diffrn_radiation_source 'rotating anode'
_diffrn_radiation_type MoK\a
_diffrn_radiation_wavelength 0.71070
_diffrn_reflns_av_R_equivalents 0.0264
_diffrn_reflns_av_sigmaI/netI 0.0389
_diffrn_reflns_limit_h_max 6
_diffrn_reflns_limit_h_min -5
_diffrn_reflns_limit_k_max 11
_diffrn_reflns_limit_k_min -11
_diffrn_reflns_limit_l_max 19
_diffrn_reflns_limit_l_min -30
_diffrn_reflns_number 7530
_diffrn_reflns_theta_full 25.32
_diffrn_reflns_theta_max 25.32
_diffrn_reflns_theta_min 2.62
_exptl_absorpt_coefficient_mu 0.075
_exptl_crystal_density_diffrn 1.169
_exptl_crystal_F_000 544
_exptl_crystal_size_max 0.45
_exptl_crystal_size_mid 0.05
_exptl_crystal_size_min 0.03
_refine_diff_density_max 0.122
_refine_diff_density_min -0.158
_refine_diff_density_rms 0.039
_refine_ls_extinction_method none
_refine_ls_goodness_of_fit_ref 1.109
_refine_ls_hydrogen_treatment constr
_refine_ls_matrix_type full
_refine_ls_number_parameters 167
_refine_ls_number_reflns 2473
_refine_ls_number_restraints 0
_refine_ls_restrained_S_all 1.109
_refine_ls_R_factor_all 0.0525
_refine_ls_R_factor_gt 0.0440
_refine_ls_shift/su_max 0.000
_refine_ls_shift/su_mean 0.000
_refine_ls_structure_factor_coef Fsqd
_refine_ls_weighting_details 'calc w=1/[\s^2^(Fo^2^)+(0.0410P)^2^+0.2173P] where P=(Fo^2^+2Fc^2^)/3'
_refine_ls_weighting_scheme calc
_refine_ls_wR_factor_gt 0.0925
_refine_ls_wR_factor_ref 0.0972
_reflns_number_gt 2192
_reflns_number_total 2473
_reflns_threshold_expression >2sigma(I)
_cod_data_source_file ja0398464si20031203_080212_3.cif
_cod_data_source_block cmpd8
_cod_original_sg_symbol_H-M 'P 21 21 21 '
_cod_database_code 4112236

loop_
_symmetry_equiv_pos_as_xyz
'x, y, z'
'x+1/2, -y+1/2, -z'
'-x, y+1/2, -z+1/2'
'-x+1/2, -y, z+1/2'

loop_
_atom_site_label
_atom_site_type_symbol
_atom_site_fract_x
_atom_site_fract_y
_atom_site_fract_z
_atom_site_U_iso_or_equiv
_atom_site_adp_type
_atom_site_occupancy
_atom_site_symmetry_multiplicity
_atom_site_calc_flag
_atom_site_refinement_flags
C1 C 0.8303(3) 0.80911(19) 0.61493(7) 0.0320(4) Uani 1 1 d .
C2 C 0.8786(3) 0.66327(19) 0.59781(7) 0.0298(4) Uani 1 1 d .
H2 H 1.0501 0.6446 0.5995 0.040 Uiso 1 1 calc R
C3 C 0.7884(3) 0.6390(2) 0.54228(7) 0.0346(5) Uani 1 1 d .
H3 H 0.8065 0.7225 0.5214 0.046 Uiso 1 1 calc R
C4 C 0.9142(4) 0.5161(2) 0.51609(8) 0.0414(5) Uani 1 1 d .
H4A H 0.8615 0.5096 0.4804 0.055 Uiso 1 1 calc R
H4B H 1.0848 0.5321 0.5159 0.055 Uiso 1 1 calc R
C5 C 0.8629(4) 0.3822(2) 0.54334(7) 0.0389(5) Uani 1 1 d .
C6 C 0.6124(4) 0.3653(2) 0.56395(8) 0.0389(5) Uani 1 1 d .
H6 H 0.5062 0.3526 0.5342 0.052 Uiso 1 1 calc R
C7 C 0.5475(3) 0.5036(2) 0.58957(7) 0.0320(4) Uani 1 1 d .
H7 H 0.3922 0.4969 0.6067 0.043 Uiso 1 1 calc R
C8 C 0.7400(3) 0.55077(19) 0.62842(7) 0.0291(5) Uani 1 1 d .
H8 H 0.8486 0.4734 0.6343 0.039 Uiso 1 1 calc R
C9 C 0.6431(3) 0.5972(2) 0.68107(7) 0.0323(5) Uani 1 1 d .
H9 H 0.5296 0.5272 0.6927 0.043 Uiso 1 1 calc R
C10 C 0.5025(4) 0.7315(2) 0.67330(8) 0.0375(5) Uani 1 1 d .
H10A H 0.3637 0.7138 0.6520 0.050 Uiso 1 1 calc R
H10B H 0.4480 0.7655 0.7065 0.050 Uiso 1 1 calc R
C11 C 0.6567(4) 0.8385(2) 0.64776(7) 0.0363(5) Uani 1 1 d .
H11 H 0.6283 0.9304 0.6555 0.048 Uiso 1 1 calc R
C12 C 0.9899(4) 0.9168(2) 0.59186(8) 0.0439(5) Uani 1 1 d .
H12A H 0.9533 1.0047 0.6068 0.066 Uiso 1 1 calc R
H12B H 0.9652 0.9206 0.5551 0.066 Uiso 1 1 calc R
H12C H 1.1532 0.8940 0.5989 0.066 Uiso 1 1 calc R
C13 C 0.5797(4) 0.2429(2) 0.59939(9) 0.0513(6) Uani 1 1 d .
H13A H 0.6247 0.1604 0.5815 0.077 Uiso 1 1 calc R
H13B H 0.4156 0.2367 0.6097 0.077 Uiso 1 1 calc R
H13C H 0.6780 0.2539 0.6295 0.077 Uiso 1 1 calc R
C14 C 0.8369(4) 0.6098(2) 0.72320(7) 0.0365(5) Uani 1 1 d .
H14 H 0.9458 0.6840 0.7132 0.049 Uiso 1 1 calc R
C15 C 0.9822(5) 0.4782(2) 0.72891(9) 0.0557(6) Uani 1 1 d .
H15A H 1.0856 0.4860 0.7583 0.084 Uiso 1 1 calc R
H15B H 1.0760 0.4640 0.6983 0.084 Uiso 1 1 calc R
H15C H 0.8765 0.4016 0.7337 0.084 Uiso 1 1 calc R
C16 C 0.7278(5) 0.6469(3) 0.77552(8) 0.0580(7) Uani 1 1 d .
H16A H 0.6151 0.5774 0.7854 0.087 Uiso 1 1 calc R
H16B H 0.6483 0.7340 0.7730 0.087 Uiso 1 1 calc R
H16C H 0.8516 0.6525 0.8011 0.087 Uiso 1 1 calc R
O1 O 0.5412(2) 0.60755(13) 0.54995(5) 0.0359(3) Uani 1 1 d .
O2 O 1.0166(3) 0.29397(15) 0.54870(6) 0.0522(4) Uani 1 1 d .

loop_
_atom_site_aniso_label
_atom_site_aniso_U_11
_atom_site_aniso_U_22
_atom_site_aniso_U_33
_atom_site_aniso_U_23
_atom_site_aniso_U_13
_atom_site_aniso_U_12
C1 0.0329(11) 0.0318(10) 0.0314(10) 0.0021(9) -0.0038(9) 0.0032(8)
C2 0.0250(10) 0.0344(10) 0.0299(10) 0.0001(9) 0.0000(8) 0.0045(8)
C3 0.0330(12) 0.0416(12) 0.0291(10) 0.0008(9) -0.0012(8) 0.0055(8)
C4 0.0395(12) 0.0563(14) 0.0284(11) -0.0074(10) -0.0003(8) 0.0110(10)
C5 0.0393(12) 0.0443(12) 0.0330(11) -0.0153(10) -0.0078(9) 0.0117(10)
C6 0.0390(12) 0.0365(12) 0.0412(12) -0.0130(10) -0.0103(9) 0.0061(9)
C7 0.0303(10) 0.0357(11) 0.0300(10) -0.0036(9) -0.0028(8) 0.0051(8)
C8 0.0264(10) 0.0298(10) 0.0311(11) -0.0004(8) -0.0031(8) 0.0036(8)
C9 0.0320(11) 0.0336(11) 0.0311(11) -0.0012(9) 0.0016(8) -0.0043(9)
C10 0.0331(11) 0.0417(12) 0.0378(12) -0.0075(9) 0.0030(9) 0.0054(9)
C11 0.0411(12) 0.0319(10) 0.0360(11) -0.0037(9) -0.0035(9) 0.0072(9)
C12 0.0455(13) 0.0402(12) 0.0461(12) 0.0083(10) -0.0029(10) 0.0005(10)
C13 0.0540(15) 0.0374(12) 0.0625(16) -0.0063(12) -0.0097(12) 0.0017(10)
C14 0.0409(12) 0.0411(11) 0.0277(10) 0.0036(9) -0.0016(9) -0.0091(10)
C15 0.0588(15) 0.0642(16) 0.0442(13) 0.0096(12) -0.0165(12) 0.0018(13)
C16 0.0734(18) 0.0716(17) 0.0290(12) -0.0026(12) 0.0029(11) -0.0145(13)
O1 0.0318(8) 0.0418(8) 0.0341(7) -0.0021(6) -0.0057(5) 0.0076(6)
O2 0.0443(9) 0.0519(9) 0.0605(10) -0.0144(8) -0.0067(7) 0.0192(8)

loop_
_atom_type_symbol
_atom_type_description
_atom_type_scat_dispersion_real
_atom_type_scat_dispersion_imag
_atom_type_scat_source
C C 0.0033 0.0016 'International Tables Vol C Tables 4.2.6.8 and 6.1.1.4'
H H 0.0000 0.0000 'International Tables Vol C Tables 4.2.6.8 and 6.1.1.4'
O O 0.0106 0.0060 'International Tables Vol C Tables 4.2.6.8 and 6.1.1.4'

loop_
_geom_angle_atom_site_label_1
_geom_angle_atom_site_label_2
_geom_angle_atom_site_label_3
_geom_angle
C11 C1 C12 122.91(19)
C11 C1 C2 121.52(18)
C12 C1 C2 115.57(17)
C1 C2 C3 110.99(15)
C1 C2 C8 114.90(16)
C3 C2 C8 101.64(14)
O1 C3 C2 102.79(15)
O1 C3 C4 109.74(16)
C2 C3 C4 112.17(15)
C5 C4 C3 112.09(16)
O2 C5 C4 121.56(19)
O2 C5 C6 122.6(2)
C4 C5 C6 115.83(17)
C13 C6 C5 114.30(17)
C13 C6 C7 113.40(17)
C5 C6 C7 106.01(17)
O1 C7 C8 105.73(15)
O1 C7 C6 108.20(14)
C8 C7 C6 111.91(15)
C9 C8 C7 114.62(15)
C9 C8 C2 114.87(15)
C7 C8 C2 103.14(14)
C8 C9 C10 108.42(15)
C8 C9 C14 113.57(16)
C10 C9 C14 112.70(16)
C11 C10 C9 110.43(17)
C1 C11 C10 123.73(18)
C15 C14 C16 109.06(18)
C15 C14 C9 112.23(17)
C16 C14 C9 111.18(18)
C3 O1 C7 102.96(14)

loop_
_geom_bond_atom_site_label_1
_geom_bond_atom_site_label_2
_geom_bond_distance
C1 C11 1.323(3)
C1 C12 1.502(3)
C1 C2 1.510(3)
C2 C3 1.541(3)
C2 C8 1.558(3)
C3 O1 1.434(2)
C3 C4 1.544(3)
C4 C5 1.509(3)
C5 O2 1.224(2)
C5 C6 1.512(3)
C6 C13 1.513(3)
C6 C7 1.543(3)
C7 O1 1.440(2)
C7 C8 1.545(3)
C8 C9 1.534(3)
C9 C10 1.539(3)
C9 C14 1.544(3)
C10 C11 1.505(3)
C14 C15 1.525(3)
C14 C16 1.528(3)
